data_4333322
loop_
_publ_author_name
'Aronica, Christophe'
'Chastanet, Guillaume'
'Pilet, Guillaume'
'Le Guennic, Boris'
'Robert, Vincent'
'Wernsdorfer, Wolfgang'
'Luneau, Dominique'

_publ_section_title
;
 Cubane variations: syntheses, structures, and magnetic property analyses
 of lanthanide(III)-copper(II) architectures with controlled nuclearities.
;
_journal_issue 15
_journal_name_full 'Inorganic chemistry'
_journal_page_first 6108
_journal_page_last 6119
_journal_paper_doi 10.1021/ic700645q
_journal_volume 46
_journal_year 2007
_chemical_formula_moiety 'C44 H88 Cl3 Cu6 F18 N6 O33 Y3'
_chemical_formula_sum 'C44 H88 Cl3 Cu6 F18 N6 O33 Y3'
_chemical_formula_weight 2325.52
_space_group_IT_number 15
_symmetry_cell_setting monoclinic
_symmetry_space_group_name_Hall '-C 2yc'
_symmetry_space_group_name_H-M 'C 1 2/c 1'
_atom_sites_solution_hydrogens geom
_atom_sites_solution_primary direct
_audit_creation_date 05-10-31
_audit_creation_method CRYSTALS_ver_12.82
_cell_angle_alpha 90.0000
_cell_angle_beta 122.558(2)
_cell_angle_gamma 90.0000
_cell_formula_units_Z 4
_cell_length_a 29.000(2)
_cell_length_b 15.1494(8)
_cell_length_c 25.742(2)
_cell_measurement_reflns_used 6947
_cell_measurement_temperature 150
_cell_measurement_theta_max 24
_cell_measurement_theta_min 0
_cell_volume 9532.0(11)
_computing_cell_refinement 'DENZO/SCALEPACK (Otwinowski & Minor, 1997)'
_computing_data_collection 'COLLECT. Nonius (1997-2001).'
_computing_data_reduction 'DENZO/SCALEPACK (Otwinowski & Minor, 1997)'
_computing_molecular_graphics 'CAMERON (Watkin et al., 1996)'
_computing_publication_material 'CRYSTALS (Betteridge et al., 2003)'
_computing_structure_refinement 'CRYSTALS (Betteridge et al., 2003)'
_computing_structure_solution 'SIR97 (Altomare et al., 1999)'
_diffrn_ambient_temperature 150
_diffrn_measured_fraction_theta_full 0.996
_diffrn_measured_fraction_theta_max 0.991
_diffrn_measurement_device_type 'Nonius Kappa CCD'
_diffrn_measurement_method \w/2\q
_diffrn_radiation_monochromator graphite
_diffrn_radiation_type 'Mo K\a'
_diffrn_radiation_wavelength 0.71073
_diffrn_reflns_av_R_equivalents 0.044
_diffrn_reflns_limit_h_max 33
_diffrn_reflns_limit_h_min -33
_diffrn_reflns_limit_k_max 17
_diffrn_reflns_limit_k_min -16
_diffrn_reflns_limit_l_max 29
_diffrn_reflns_limit_l_min -29
_diffrn_reflns_number 13394
_diffrn_reflns_theta_full 23.359
_diffrn_reflns_theta_max 24.082
_diffrn_reflns_theta_min 1.581
_diffrn_standards_number 0
_exptl_absorpt_coefficient_mu 3.302
_exptl_absorpt_correction_T_max 0.8763
_exptl_absorpt_correction_T_min 0.6954
_exptl_absorpt_correction_type none
_exptl_crystal_colour blue
_exptl_crystal_density_diffrn 1.620
_exptl_crystal_description plate
_exptl_crystal_F_000 4570
_exptl_crystal_size_max 0.12
_exptl_crystal_size_mid 0.11
_exptl_crystal_size_min 0.04
_refine_diff_density_max 1.60
_refine_diff_density_min -0.51
_refine_ls_extinction_method None
_refine_ls_goodness_of_fit_ref 1.1016
_refine_ls_hydrogen_treatment noref
_refine_ls_matrix_type full
_refine_ls_number_parameters 510
_refine_ls_number_reflns 3539
_refine_ls_number_restraints 9
_refine_ls_R_factor_all 0.1415
_refine_ls_R_factor_gt 0.0641
_refine_ls_shift/su_max 0.000235
_refine_ls_structure_factor_coef F
_refine_ls_weighting_details
;
 Method, part 1, Chebychev polynomial, (Watkin, 1994, Prince, 1982) 
 [weight] = 1.0/[A~0~*T~0~(x)+A~1~*T~1~(x) ... +A~n-1~]*T~n-1~(x)] 
 where A~i~ are the Chebychev coefficients listed below and x= Fcalc/Fmax 
 Method = Robust Weighting (Prince, 1982) 
 W = [weight] * [1-(deltaF/6*sigmaF)^2^]^2^ 
 A~i~ are: 
 0.900 0.489 0.596 
;
_refine_ls_weighting_scheme calc
_refine_ls_wR_factor_all 0.1192
_refine_ls_wR_factor_gt 0.0704
_refine_ls_wR_factor_ref 0.0704
_reflns_limit_h_max 28
_reflns_limit_h_min -33
_reflns_limit_k_max 17
_reflns_limit_k_min 0
_reflns_limit_l_max 29
_reflns_limit_l_min 0
_reflns_number_gt 3539
_reflns_number_total 7486
_reflns_threshold_expression I>3.00u(I)
_oxford_diffrn_Wilson_B_factor 0.00
_oxford_diffrn_Wilson_scale 0.00
_oxford_refine_ls_scale 0.04239(13)
_oxford_structure_analysis_title 'import in C 2/c'
_cod_data_source_file ic700645qsup3.cif
_cod_data_source_block CRYSTALS_cif
_cod_depositor_comments
;
The following automatic conversions were performed:

'_symmetry_cell_setting' value 'Monoclinic' changed to 'monoclinic'
according to /home/saulius/struct/CIF-dictionaries/cif_core.dic
dictionary named 'cif_core.dic' version 2.4.2 from 2011-04-26.

Automatic conversion script
Id: cif_fix_values 1891 2012-01-12 08:04:46Z andrius 

 Adding full bibliography for 4333320--4333323.cif.
;
_cod_original_cell_volume 9532(1)
_cod_original_sg_symbol_H-M 'C 1 2/c 1 '
_cod_database_code 4333322

loop_
_symmetry_equiv_pos_as_xyz
x,y,z
-x,-y,-z
x+1/2,y+1/2,z
-x+1/2,-y+1/2,-z
-x,y,-z+1/2
x,-y,z+1/2
-x+1/2,y+1/2,-z+1/2
x+1/2,-y+1/2,z+1/2

loop_
_atom_site_label
_atom_site_type_symbol
_atom_site_fract_x
_atom_site_fract_y
_atom_site_fract_z
_atom_site_U_iso_or_equiv
_atom_site_occupancy
_atom_site_adp_type
_atom_site_refinement_flags_posn
_atom_site_refinement_flags_adp
Y1 Y 0.07418(4) 0.19252(7) 0.31519(5) 0.0372 1.0000 Uani . .
Y2 Y 0.0000 0.41092(10) 0.2500 0.0446 1.0000 Uani S T
Cu1 Cu -0.00670(5) 0.02573(8) 0.30708(7) 0.0410 1.0000 Uani . .
Cu2 Cu 0.14458(5) 0.37086(9) 0.31487(7) 0.0466 1.0000 Uani . .
Cu3 Cu 0.09769(6) 0.39602(9) 0.40153(7) 0.0488 1.0000 Uani . .
O1 O 0.0631(3) 0.0401(4) 0.3146(4) 0.0421 1.0000 Uani . .
C2 C 0.0990(5) -0.0279(8) 0.3510(6) 0.0521 1.0000 Uani . .
C3 C 0.0677(4) -0.1149(7) 0.3349(6) 0.0479 1.0000 Uani . .
N4 N 0.0142(4) -0.0975(6) 0.3267(5) 0.0457 1.0000 Uani . .
C5 C -0.0139(5) -0.1575(8) 0.3334(6) 0.0539 1.0000 Uani . .
C6 C 0.0061(6) -0.2557(9) 0.3465(9) 0.0803 1.0000 Uani . .
C7 C -0.0662(5) -0.1423(8) 0.3243(7) 0.0595 1.0000 Uani . .
C8 C -0.0923(5) -0.0609(9) 0.3080(6) 0.0543 1.0000 Uani . .
C9 C -0.1504(3) -0.0526(7) 0.2992(5) 0.0846 1.0000 Uani D .
F10 F -0.1867(3) -0.0328(6) 0.2415(5) 0.0979 1.0000 Uani D .
F11 F -0.1641(4) -0.1277(7) 0.3138(6) 0.1316 1.0000 Uani D .
F12 F -0.1483(4) 0.0094(8) 0.3344(6) 0.1357 1.0000 Uani D .
O13 O -0.0773(3) 0.0101(5) 0.2953(4) 0.0514 1.0000 Uani . .
O14 O 0.1492(3) 0.2817(5) 0.3720(4) 0.0468 1.0000 Uani . .
C15 C 0.2058(5) 0.2593(8) 0.4144(6) 0.0539 1.0000 Uani . .
C16 C 0.2387(4) 0.3450(8) 0.4333(6) 0.0513 1.0000 Uani . .
N17 N 0.2202(4) 0.3983(6) 0.3780(5) 0.0500 1.0000 Uani . .
C18 C 0.2496(5) 0.4623(8) 0.3774(6) 0.0507 1.0000 Uani . .
C19 C 0.3047(5) 0.4868(8) 0.4329(6) 0.0550 1.0000 Uani . .
C20 C 0.2303(5) 0.5154(8) 0.3232(6) 0.0491 1.0000 Uani . .
C21 C 0.1795(5) 0.5119(7) 0.2711(6) 0.0510 1.0000 Uani . .
C22 C 0.1647(4) 0.5753(5) 0.2159(3) 0.0631 1.0000 Uani D .
F23 F 0.1209(4) 0.6208(5) 0.2024(4) 0.0962 1.0000 Uani D .
F24 F 0.1544(4) 0.5283(6) 0.1692(4) 0.1089 1.0000 Uani D .
F25 F 0.2047(4) 0.6290(6) 0.2302(4) 0.1160 1.0000 Uani D .
O26 O 0.1386(3) 0.4611(5) 0.2589(4) 0.0532 1.0000 Uani . .
O27 O 0.0824(3) 0.4692(5) 0.3319(4) 0.0513 1.0000 Uani . .
C28 C 0.0992(5) 0.5567(7) 0.3546(7) 0.0665 1.0000 Uani . .
C29 C 0.1547(5) 0.5543(9) 0.4166(7) 0.0673 1.0000 Uani . .
N30 N 0.1504(4) 0.4841(6) 0.4530(5) 0.0644 1.0000 Uani . .
C31 C 0.1828(6) 0.4822(8) 0.5118(8) 0.0717 1.0000 Uani . .
C32 C 0.2254(8) 0.5511(12) 0.5476(9) 0.1122 1.0000 Uani . .
C33 C 0.1784(7) 0.4122(11) 0.5491(7) 0.0834 1.0000 Uani . .
C34 C 0.1434(6) 0.3438(9) 0.5264(7) 0.0636 1.0000 Uani . .
C35 C 0.1410(4) 0.2797(5) 0.5729(4) 0.0837 1.0000 Uani D .
F36 F 0.1317(4) 0.1994(5) 0.5503(4) 0.0883 1.0000 Uani D .
F37 F 0.1007(5) 0.3050(6) 0.5778(5) 0.1131 1.0000 Uani D .
F38 F 0.1863(5) 0.2812(7) 0.6268(4) 0.1289 1.0000 Uani D .
O39 O 0.1106(3) 0.3219(6) 0.4691(4) 0.0591 1.0000 Uani . .
O50 O 0.0408(5) 0.0414(6) 0.4289(5) 0.0842 1.0000 Uani . .
O51 O 0.1385(3) 0.1353(5) 0.2938(4) 0.0500 1.0000 Uani . .
O52 O 0.1661(4) 0.2639(6) 0.2433(5) 0.0698 1.0000 Uani . .
C52 C 0.2086(6) 0.2916(10) 0.2349(9) 0.0796 1.0000 Uani . .
O53 O -0.0299(3) 0.5038(5) 0.2986(4) 0.0654 1.0000 Uani . .
O54 O 0.1033(3) 0.1594(5) 0.4177(4) 0.0490 1.0000 Uani . .
O60 O 0.0157(3) 0.1543(4) 0.2092(3) 0.0368 1.0000 Uani . .
O61 O 0.0708(3) 0.3220(4) 0.2587(3) 0.0402 1.0000 Uani . .
O62 O 0.0406(3) 0.3186(5) 0.3398(4) 0.0434 1.0000 Uani . .
Cl70 Cl -0.04821(14) 0.2747(3) 0.37287(17) 0.0746 1.0000 Uani . .
Cl71 Cl 0.3214(3) 0.2905(4) 0.0096(3) 0.0723 0.5000 Uani . .
O72 O 0.4201(4) 0.3826(7) 0.0215(6) 0.0941 1.0000 Uani . .
O73 O 0.2875(12) 0.2462(19) 0.0901(14) 0.1191 0.5000 Uani . .
O74 O 0.9799(9) 0.4873(15) 0.0780(11) 0.0893 0.5000 Uani . .
O75 O 0.3077(9) 0.2611(15) 0.1531(11) 0.0893 0.5000 Uani . .
H61 H -0.0196 -0.2942 0.3491 0.0706 1.0000 Uiso . .
H62 H 0.0439 -0.2601 0.3853 0.0706 1.0000 Uiso . .
H63 H 0.0094 -0.2791 0.3114 0.0706 1.0000 Uiso . .
H71 H -0.0830 -0.1930 0.3322 0.0575 1.0000 Uiso . .
H31 H 0.0885 -0.1630 0.3659 0.0422 1.0000 Uiso . .
H32 H 0.0594 -0.1415 0.2929 0.0422 1.0000 Uiso . .
H21 H 0.1168 -0.0179 0.3940 0.0437 1.0000 Uiso . .
H22 H 0.1286 -0.0366 0.3407 0.0437 1.0000 Uiso . .
H521 H 0.2114 0.2466 0.2093 0.0895 1.0000 Uiso . .
H522 H 0.2436 0.2937 0.2768 0.0895 1.0000 Uiso . .
H523 H 0.1992 0.3501 0.2157 0.0895 1.0000 Uiso . .
H151 H 0.2120 0.2314 0.4511 0.0363 1.0000 Uiso . .
H152 H 0.2192 0.2208 0.3937 0.0363 1.0000 Uiso . .
H161 H 0.2360 0.3804 0.4634 0.0458 1.0000 Uiso . .
H162 H 0.2807 0.3323 0.4537 0.0458 1.0000 Uiso . .
H191 H 0.3214 0.5381 0.4209 0.0518 1.0000 Uiso . .
H192 H 0.3030 0.5063 0.4668 0.0518 1.0000 Uiso . .
H193 H 0.3317 0.4359 0.4453 0.0518 1.0000 Uiso . .
H201 H 0.2564 0.5602 0.3237 0.0526 1.0000 Uiso . .
H281 H 0.0740 0.5882 0.3605 0.0558 1.0000 Uiso . .
H282 H 0.1065 0.5918 0.3260 0.0558 1.0000 Uiso . .
H291 H 0.1642 0.6125 0.4400 0.0647 1.0000 Uiso . .
H292 H 0.1872 0.5410 0.4125 0.0647 1.0000 Uiso . .
H321 H 0.2478 0.5412 0.5939 0.0908 1.0000 Uiso . .
H322 H 0.2087 0.6123 0.5398 0.0908 1.0000 Uiso . .
H323 H 0.2534 0.5538 0.5355 0.0908 1.0000 Uiso . .
H331 H 0.2037 0.4186 0.5960 0.0672 1.0000 Uiso . .
H721 H 0.4194 0.3403 -0.0073 0.0500 1.0000 Uiso . .
H620 H 0.0201 0.3040 0.3556 0.0500 1.0000 Uiso . .
H610 H 0.0513 0.3142 0.2143 0.0500 1.0000 Uiso . .
H541 H 0.1022 0.1121 0.4371 0.0500 1.0000 Uiso . .
H600 H 0.0211 0.1852 0.1817 0.0500 1.0000 Uiso . .
H531 H -0.0653 0.5205 0.2763 0.0500 1.0000 Uiso . .
H530 H -0.0147 0.5198 0.3376 0.0500 1.0000 Uiso . .
H540 H 0.1035 0.2092 0.4332 0.0500 1.0000 Uiso . .
H511 H 0.1195 0.0961 0.2620 0.0500 1.0000 Uiso . .
H720 H 0.3852 0.3628 0.0176 0.0500 1.0000 Uiso . .
H510 H 0.1654 0.1044 0.3265 0.0500 1.0000 Uiso . .
H740 H 0.9633 0.5197 0.0926 0.0500 0.5000 Uiso . .
H741 H 0.9764 0.5102 0.0460 0.0500 0.5000 Uiso . .
H731 H 0.2493 0.2153 0.0690 0.1440 0.5000 Uiso . .
H732 H 0.2877 0.2936 0.1166 0.1440 1.0000 Uiso . .
H753 H 0.3389 0.2205 0.1845 0.1080 0.5000 Uiso . .
H524 H 0.1751 0.2038 0.2622 0.0670 1.0000 Uiso . .
H502 H 0.0230 0.0932 0.4378 0.0929 1.0000 Uiso . .
H503 H 0.0328 -0.0134 0.4456 0.0929 1.0000 Uiso . .

loop_
_atom_site_aniso_label
_atom_site_aniso_U_11
_atom_site_aniso_U_22
_atom_site_aniso_U_33
_atom_site_aniso_U_23
_atom_site_aniso_U_13
_atom_site_aniso_U_12
Y1 0.0286(5) 0.0259(5) 0.0444(7) 0.0016(5) 0.0112(5) 0.0003(5)
Y2 0.0345(8) 0.0259(8) 0.0516(11) 0.0000 0.0087(8) 0.0000
Cu1 0.0341(7) 0.0270(7) 0.0532(9) 0.0016(6) 0.0177(7) 0.0002(6)
Cu2 0.0356(7) 0.0345(8) 0.0487(9) 0.0051(7) 0.0089(6) -0.0070(6)
Cu3 0.0391(8) 0.0328(8) 0.0508(9) -0.0058(7) 0.0086(7) -0.0026(6)
O1 0.041(4) 0.024(4) 0.052(5) 0.002(3) 0.019(4) 0.001(3)
C2 0.041(7) 0.040(7) 0.050(8) 0.002(6) 0.009(6) 0.011(6)
C3 0.029(6) 0.019(5) 0.079(9) 0.011(6) 0.018(6) 0.009(4)
N4 0.048(5) 0.022(5) 0.057(6) 0.001(4) 0.021(5) -0.002(4)
C5 0.056(8) 0.034(6) 0.060(8) 0.006(6) 0.023(7) -0.002(6)
C6 0.061(9) 0.038(7) 0.133(14) 0.016(8) 0.046(10) 0.005(7)
C7 0.048(8) 0.041(7) 0.075(9) 0.012(7) 0.024(7) -0.011(6)
C8 0.037(7) 0.055(8) 0.066(9) 0.004(7) 0.025(6) -0.009(6)
C9 0.059(10) 0.064(10) 0.104(14) 0.012(10) 0.026(10) -0.015(8)
F10 0.042(4) 0.125(8) 0.110(8) 0.034(6) 0.030(5) 0.003(5)
F11 0.067(6) 0.115(8) 0.210(13) 0.070(8) 0.072(7) -0.003(6)
F12 0.105(8) 0.150(11) 0.199(14) -0.047(10) 0.113(9) -0.023(8)
O13 0.048(5) 0.036(5) 0.069(6) 0.004(4) 0.031(4) -0.003(4)
O14 0.028(4) 0.041(4) 0.057(5) 0.009(4) 0.014(4) -0.005(3)
C15 0.041(7) 0.051(7) 0.048(8) 0.018(6) 0.010(6) -0.001(6)
C16 0.030(6) 0.048(7) 0.063(8) 0.004(6) 0.016(6) -0.017(6)
N17 0.040(5) 0.044(6) 0.050(6) 0.002(5) 0.014(5) -0.014(5)
C18 0.034(6) 0.042(7) 0.058(8) -0.005(6) 0.013(6) 0.003(6)
C19 0.041(7) 0.050(7) 0.058(8) -0.010(6) 0.016(6) -0.016(6)
C20 0.039(7) 0.043(7) 0.053(8) 0.009(6) 0.016(6) -0.008(5)
C21 0.061(8) 0.032(6) 0.068(9) -0.002(6) 0.040(8) 0.003(6)
C22 0.072(10) 0.047(8) 0.053(9) -0.009(7) 0.023(7) -0.027(8)
F23 0.103(7) 0.072(6) 0.114(7) 0.052(5) 0.058(6) 0.033(5)
F24 0.183(11) 0.070(6) 0.074(6) 0.009(5) 0.069(7) 0.001(6)
F25 0.102(7) 0.110(8) 0.092(7) 0.033(6) 0.024(6) -0.049(6)
O26 0.040(4) 0.037(4) 0.059(5) 0.010(4) 0.011(4) -0.008(4)
O27 0.052(5) 0.025(4) 0.056(5) 0.002(4) 0.015(4) -0.005(4)
C28 0.060(8) 0.017(6) 0.077(10) -0.002(6) 0.007(7) -0.002(6)
C29 0.050(8) 0.044(8) 0.079(10) -0.011(7) 0.016(7) -0.009(6)
N30 0.046(6) 0.039(6) 0.064(8) -0.002(5) 0.000(6) -0.004(5)
C31 0.059(8) 0.032(7) 0.083(11) -0.018(7) 0.011(9) -0.004(6)
C32 0.095(13) 0.074(12) 0.086(13) -0.011(10) -0.005(10) -0.021(10)
C33 0.095(12) 0.063(10) 0.050(9) -0.005(8) 0.011(8) 0.022(9)
C34 0.066(9) 0.045(7) 0.060(10) -0.007(7) 0.021(8) 0.014(7)
C35 0.107(13) 0.058(10) 0.048(10) -0.009(8) 0.016(10) 0.020(9)
F36 0.148(8) 0.053(5) 0.060(5) 0.001(4) 0.054(6) 0.010(5)
F37 0.158(10) 0.091(7) 0.115(8) 0.012(6) 0.090(8) 0.042(7)
F38 0.171(11) 0.098(8) 0.049(6) 0.003(5) 0.014(7) 0.006(7)
O39 0.056(5) 0.052(5) 0.042(5) -0.002(4) 0.008(4) 0.002(4)
O50 0.098(8) 0.057(6) 0.098(8) -0.007(6) 0.054(7) -0.033(6)
O51 0.029(4) 0.046(5) 0.059(5) -0.002(4) 0.014(4) 0.003(4)
O52 0.054(5) 0.062(6) 0.082(7) 0.011(5) 0.030(5) -0.011(5)
C52 0.064(9) 0.057(9) 0.122(14) 0.018(9) 0.053(10) 0.009(7)
O53 0.048(5) 0.047(5) 0.066(6) -0.020(4) 0.007(4) 0.006(4)
O54 0.050(5) 0.037(4) 0.048(5) -0.003(4) 0.018(4) 0.008(4)
O60 0.033(4) 0.021(3) 0.041(4) 0.001(3) 0.010(3) 0.003(3)
O61 0.036(4) 0.028(4) 0.039(4) 0.003(3) 0.008(3) -0.010(3)
O62 0.033(4) 0.030(4) 0.050(5) -0.009(3) 0.011(3) -0.003(3)
Cl70 0.0498(19) 0.099(3) 0.064(2) 0.001(2) 0.0233(18) 0.0027(19)
Cl71 0.079(5) 0.054(4) 0.055(4) 0.000(3) 0.017(4) -0.027(3)
O72 0.079(7) 0.077(7) 0.116(9) -0.013(7) 0.046(7) -0.009(6)
O73 0.1200 0.1200 0.1200 0.0000 0.0664 0.0000
O74 0.0900 0.0900 0.0900 0.0000 0.0498 0.0000
O75 0.0900 0.0900 0.0900 0.0000 0.0498 0.0000

loop_
_atom_type_symbol
_atom_type_scat_dispersion_real
_atom_type_scat_dispersion_imag
_atom_type_scat_Cromer_Mann_a1
_atom_type_scat_Cromer_Mann_b1
_atom_type_scat_Cromer_Mann_a2
_atom_type_scat_Cromer_Mann_b2
_atom_type_scat_Cromer_Mann_a3
_atom_type_scat_Cromer_Mann_b3
_atom_type_scat_Cromer_Mann_a4
_atom_type_scat_Cromer_Mann_b4
_atom_type_scat_Cromer_Mann_c
_atom_type_scat_source
C 0.0033 0.0016 2.3100 20.8439 1.0200 10.2075 1.5886 0.5687 0.8650 51.6512 0.2156 'International Tables Vol C 4.2.6.8 and 6.1.1.4'
H 0.0000 0.0000 0.4930 10.5109 0.3229 26.1257 0.1402 3.1424 0.0408 57.7998 0.0030 'International Tables Vol C 4.2.6.8 and 6.1.1.4'
N 0.0061 0.0033 12.2126 0.0057 3.1322 9.8933 2.0125 28.9975 1.1663 0.5826 -11.5290 'International Tables Vol C 4.2.6.8 and 6.1.1.4'
O 0.0106 0.0060 3.0485 13.2771 2.2868 5.7011 1.5463 0.3239 0.8670 32.9089 0.2508 'International Tables Vol C 4.2.6.8 and 6.1.1.4'
F 0.0171 0.0103 3.5392 10.2825 2.6412 4.2944 1.5170 0.2615 1.0243 26.1476 0.2776 'International Tables Vol C 4.2.6.8 and 6.1.1.4'
Cl 0.1484 0.1585 11.4604 0.0104 7.1964 1.1662 6.2556 18.5194 1.6455 47.7784 -9.5574 'International Tables Vol C 4.2.6.8 and 6.1.1.4'
Cu 0.3201 1.2651 13.3380 3.5828 7.1676 0.2470 5.6158 11.3966 1.6735 64.8126 1.1910 'International Tables Vol C 4.2.6.8 and 6.1.1.4'
Y -2.7962 3.5667 17.7760 1.4029 10.2946 12.8006 5.7263 0.1256 3.2659 104.3540 1.9121 'International Tables Vol C 4.2.6.8 and 6.1.1.4'

loop_
_geom_angle_atom_site_label_1
_geom_angle_site_symmetry_1
_geom_angle_atom_site_label_2
_geom_angle_atom_site_label_3
_geom_angle_site_symmetry_3
_geom_angle
_geom_angle_publ_flag
O60 5_555 Y1 O1 . 68.4(2) yes
O60 5_555 Y1 O14 . 146.3(3) yes
O1 . Y1 O14 . 131.9(3) yes
O60 5_555 Y1 O51 . 136.8(2) yes
O1 . Y1 O51 . 76.1(3) yes
O14 . Y1 O51 . 76.7(3) yes
O60 5_555 Y1 O54 . 85.8(3) yes
O1 . Y1 O54 . 76.2(3) yes
O14 . Y1 O54 . 76.4(3) yes
O51 . Y1 O54 . 109.2(3) yes
O60 5_555 Y1 O60 . 68.7(3) yes
O1 . Y1 O60 . 74.9(2) yes
O14 . Y1 O60 . 136.0(3) yes
O51 . Y1 O60 . 79.0(3) yes
O54 . Y1 O60 . 146.9(3) yes
O60 5_555 Y1 O61 . 110.6(2) yes
O1 . Y1 O61 . 147.3(3) yes
O14 . Y1 O61 . 67.9(2) yes
O51 . Y1 O61 . 86.5(3) yes
O54 . Y1 O61 . 136.3(3) yes
O60 5_555 Y1 O62 . 73.8(2) yes
O1 . Y1 O62 . 136.2(3) yes
O14 . Y1 O62 . 75.1(3) yes
O51 . Y1 O62 . 147.1(3) yes
O54 . Y1 O62 . 79.9(3) yes
O60 . Y1 O61 . 74.6(2) yes
O60 . Y1 O62 . 111.0(2) yes
O61 . Y1 O62 . 67.5(3) yes
O62 5_555 Y2 O61 5_555 68.0(3) yes
O62 5_555 Y2 O27 5_555 67.6(2) yes
O61 5_555 Y2 O27 5_555 73.5(3) yes
O62 5_555 Y2 O53 5_555 88.1(3) yes
O61 5_555 Y2 O53 5_555 147.8(3) yes
O27 5_555 Y2 O53 5_555 77.5(3) yes
O62 5_555 Y2 O27 . 145.0(3) yes
O61 5_555 Y2 O27 . 135.4(3) yes
O27 5_555 Y2 O27 . 135.9(4) yes
O53 5_555 Y2 O27 . 76.3(3) yes
O62 5_555 Y2 O53 . 137.4(3) yes
O61 5_555 Y2 O53 . 80.8(3) yes
O27 5_555 Y2 O53 . 76.3(3) yes
O53 5_555 Y2 O53 . 106.0(5) yes
O27 . Y2 O53 . 77.5(3) yes
O62 5_555 Y2 O61 . 73.1(2) yes
O61 5_555 Y2 O61 . 110.5(3) yes
O27 5_555 Y2 O61 . 135.4(3) yes
O53 5_555 Y2 O61 . 80.8(3) yes
O27 . Y2 O61 . 73.5(3) yes
O62 5_555 Y2 O62 . 108.7(3) yes
O61 5_555 Y2 O62 . 73.1(2) yes
O27 5_555 Y2 O62 . 145.0(3) yes
O53 5_555 Y2 O62 . 137.4(3) yes
O27 . Y2 O62 . 67.6(2) yes
O53 . Y2 O61 . 147.8(3) yes
O53 . Y2 O62 . 88.1(3) yes
O61 . Y2 O62 . 68.0(3) yes
Cu1 5_555 Cu1 O1 5_555 37.64(17) yes
Cu1 5_555 Cu1 O60 5_555 82.6(2) yes
O1 5_555 Cu1 O60 5_555 75.0(3) yes
Cu1 5_555 Cu1 O1 . 56.6(2) yes
O1 5_555 Cu1 O1 . 93.2(3) yes
O60 5_555 Cu1 O1 . 85.5(3) yes
Cu1 5_555 Cu1 N4 . 93.7(3) yes
O1 5_555 Cu1 N4 . 107.1(3) yes
O60 5_555 Cu1 N4 . 170.7(3) yes
O1 . Cu1 N4 . 85.3(4) yes
Cu1 5_555 Cu1 O13 . 120.5(3) yes
O1 5_555 Cu1 O13 . 84.0(3) yes
O60 5_555 Cu1 O13 . 94.6(3) yes
O1 . Cu1 O13 . 177.0(4) yes
N4 . Cu1 O13 . 94.6(4) yes
Cu1 5_555 Cu1 O50 . 147.8(2) yes
O1 5_555 Cu1 O50 . 168.7(3) yes
O60 5_555 Cu1 O50 . 95.0(3) yes
O1 . Cu1 O50 . 91.3(3) yes
N4 . Cu1 O50 . 83.6(4) yes
O13 . Cu1 O50 . 91.7(4) yes
O14 . Cu2 N17 . 85.9(4) yes
O14 . Cu2 O26 . 178.3(4) yes
N17 . Cu2 O26 . 94.6(4) yes
O14 . Cu2 O27 . 92.4(3) yes
N17 . Cu2 O27 . 108.4(4) yes
O26 . Cu2 O27 . 85.8(3) yes
O14 . Cu2 O52 . 98.5(3) yes
N17 . Cu2 O52 . 97.2(4) yes
O26 . Cu2 O52 . 83.1(3) yes
O27 . Cu2 O52 . 152.9(3) yes
O14 . Cu2 O61 . 84.3(3) yes
N17 . Cu2 O61 . 169.5(4) yes
O26 . Cu2 O61 . 95.3(3) yes
O27 . Cu2 O61 . 75.9(3) yes
O52 . Cu2 O61 . 80.6(3) yes
O14 . Cu3 O27 . 89.6(3) yes
O14 . Cu3 N30 . 106.9(4) yes
O27 . Cu3 N30 . 86.7(4) yes
O14 . Cu3 O39 . 90.7(3) yes
O27 . Cu3 O39 . 178.2(3) yes
N30 . Cu3 O39 . 94.9(4) yes
O14 . Cu3 O62 . 74.7(3) yes
O27 . Cu3 O62 . 85.4(3) yes
N30 . Cu3 O62 . 171.9(4) yes
O39 . Cu3 O62 . 93.0(3) yes
Cu1 5_555 O1 Y1 . 94.8(3) yes
Cu1 5_555 O1 Cu1 . 85.8(3) yes
Y1 . O1 Cu1 . 104.2(3) yes
Cu1 5_555 O1 C2 . 119.5(7) yes
Y1 . O1 C2 . 132.2(7) yes
Cu1 . O1 C2 . 110.1(7) yes
O1 . C2 C3 . 109.5(9) yes
O1 . C2 H21 . 113.9 no
C3 . C2 H21 . 109.0 no
O1 . C2 H22 . 110.0 no
C3 . C2 H22 . 105.9 no
H21 . C2 H22 . 108.1 no
C2 . C3 N4 . 108.1(9) yes
C2 . C3 H31 . 113.3 no
N4 . C3 H31 . 112.4 no
C2 . C3 H32 . 112.5 no
N4 . C3 H32 . 106.3 no
H31 . C3 H32 . 104.1 no
C3 . N4 Cu1 . 111.5(7) yes
C3 . N4 C5 . 123.1(9) yes
Cu1 . N4 C5 . 125.3(8) yes
N4 . C5 C6 . 120.7(12) yes
N4 . C5 C7 . 123.9(11) yes
C6 . C5 C7 . 115.2(11) yes
C5 . C6 H61 . 112.1 no
C5 . C6 H62 . 110.7 no
H61 . C6 H62 . 110.8 no
C5 . C6 H63 . 109.7 no
H61 . C6 H63 . 107.0 no
H62 . C6 H63 . 106.3 no
C5 . C7 C8 . 123.6(11) yes
C5 . C7 H71 . 116.1 no
C8 . C7 H71 . 120.3 no
C7 . C8 C9 . 118.7(11) yes
C7 . C8 O13 . 128.6(11) yes
C9 . C8 O13 . 112.6(10) yes
C8 . C9 F10 . 109.0(9) yes
C8 . C9 F11 . 110.5(8) yes
F10 . C9 F11 . 109.6(2) yes
C8 . C9 F12 . 108.4(8) yes
F10 . C9 F12 . 109.6(2) yes
F11 . C9 F12 . 109.7(2) yes
C8 . O13 Cu1 . 123.4(8) yes
Cu3 . O14 Y1 . 94.6(3) yes
Cu3 . O14 Cu2 . 86.7(3) yes
Y1 . O14 Cu2 . 105.7(3) yes
Cu3 . O14 C15 . 121.6(7) yes
Y1 . O14 C15 . 130.4(7) yes
Cu2 . O14 C15 . 108.9(6) yes
O14 . C15 C16 . 107.7(9) yes
O14 . C15 H151 . 112.5 no
C16 . C15 H151 . 108.0 no
O14 . C15 H152 . 110.2 no
C16 . C15 H152 . 108.0 no
H151 . C15 H152 . 110.2 no
C15 . C16 N17 . 108.6(10) yes
C15 . C16 H161 . 114.5 no
N17 . C16 H161 . 108.9 no
C15 . C16 H162 . 111.2 no
N17 . C16 H162 . 107.9 no
H161 . C16 H162 . 105.7 no
C16 . N17 Cu2 . 110.7(7) yes
C16 . N17 C18 . 121.6(9) yes
Cu2 . N17 C18 . 127.0(8) yes
N17 . C18 C19 . 122.8(12) yes
N17 . C18 C20 . 121.0(10) yes
C19 . C18 C20 . 116.2(11) yes
C18 . C19 H191 . 109.0 no
C18 . C19 H192 . 113.2 no
H191 . C19 H192 . 107.6 no
C18 . C19 H193 . 110.8 no
H191 . C19 H193 . 105.0 no
H192 . C19 H193 . 110.9 no
C18 . C20 C21 . 125.8(11) yes
C18 . C20 H201 . 117.8 no
C21 . C20 H201 . 116.4 no
C20 . C21 C22 . 119.5(10) yes
C20 . C21 O26 . 128.6(12) yes
C22 . C21 O26 . 111.9(10) yes
C21 . C22 F23 . 108.3(8) yes
C21 . C22 F24 . 108.6(7) yes
F23 . C22 F24 . 109.6(2) yes
C21 . C22 F25 . 111.1(8) yes
F23 . C22 F25 . 109.6(2) yes
F24 . C22 F25 . 109.6(2) yes
C21 . O26 Cu2 . 122.4(8) yes
Cu2 . O27 Y2 . 95.6(3) yes
Cu2 . O27 Cu3 . 89.7(3) yes
Y2 . O27 Cu3 . 103.4(3) yes
Cu2 . O27 C28 . 119.7(8) yes
Y2 . O27 C28 . 132.5(7) yes
Cu3 . O27 C28 . 107.2(8) yes
O27 . C28 C29 . 109.7(9) yes
O27 . C28 H281 . 114.2 no
C29 . C28 H281 . 108.1 no
O27 . C28 H282 . 110.4 no
C29 . C28 H282 . 104.5 no
H281 . C28 H282 . 109.3 no
C28 . C29 N30 . 106.1(10) yes
C28 . C29 H291 . 113.0 no
N30 . C29 H291 . 109.7 no
C28 . C29 H292 . 114.0 no
N30 . C29 H292 . 108.8 no
H291 . C29 H292 . 105.2 no
C29 . N30 Cu3 . 111.8(8) yes
C29 . N30 C31 . 120.7(11) yes
Cu3 . N30 C31 . 127.2(10) yes
N30 . C31 C32 . 123.3(15) yes
N30 . C31 C33 . 121.1(12) yes
C32 . C31 C33 . 115.5(15) yes
C31 . C32 H321 . 114.5 no
C31 . C32 H322 . 111.7 no
H321 . C32 H322 . 107.7 no
C31 . C32 H323 . 111.6 no
H321 . C32 H323 . 104.7 no
H322 . C32 H323 . 106.0 no
C31 . C33 C34 . 125.3(13) yes
C31 . C33 H331 . 116.1 no
C34 . C33 H331 . 118.6 no
C33 . C34 C35 . 118.5(12) yes
C33 . C34 O39 . 127.7(15) yes
C35 . C34 O39 . 113.8(11) yes
C34 . C35 F36 . 108.5(8) yes
C34 . C35 F37 . 107.7(8) yes
F36 . C35 F37 . 109.6(2) yes
C34 . C35 F38 . 111.7(9) yes
F36 . C35 F38 . 109.7(2) yes
F37 . C35 F38 . 109.6(2) yes
C34 . O39 Cu3 . 123.0(9) yes
Cu1 . O50 H502 . 109.0 no
Cu1 . O50 H503 . 109.5 no
H502 . O50 H503 . 105.8 no
Y1 . O51 H511 . 105.8 no
Y1 . O51 H510 . 111.2 no
H511 . O51 H510 . 107.2 no
Cu2 . O52 C52 . 116.8(9) yes
Cu2 . O52 H524 . 107.8 no
C52 . O52 H524 . 108.6 no
O52 . C52 H521 . 106.8 no
O52 . C52 H522 . 107.6 no
H521 . C52 H522 . 109.9 no
O52 . C52 H523 . 108.5 no
H521 . C52 H523 . 112.9 no
H522 . C52 H523 . 111.0 no
Y2 . O53 H531 . 116.8 no
Y2 . O53 H530 . 132.0 no
H531 . O53 H530 . 110.3 no
Y1 . O54 H541 . 135.0 no
Y1 . O54 H540 . 104.2 no
H541 . O54 H540 . 116.3 no
Y1 5_555 O60 Y1 . 104.2(3) yes
Y1 5_555 O60 Cu1 5_555 100.5(3) yes
Y1 . O60 Cu1 5_555 114.4(3) yes
Y1 5_555 O60 H600 . 106.6 no
Y1 . O60 H600 . 116.1 no
Cu1 5_555 O60 H600 . 112.9 no
Y1 . O61 Y2 . 105.8(3) yes
Y1 . O61 Cu2 . 100.8(3) yes
Y2 . O61 Cu2 . 113.6(3) yes
Y1 . O61 H610 . 114.7 no
Y2 . O61 H610 . 91.8 no
Cu2 . O61 H610 . 128.6 no
Y2 . O62 Y1 . 105.7(3) yes
Y2 . O62 Cu3 . 101.2(3) yes
Y1 . O62 Cu3 . 114.2(3) yes
Y2 . O62 H620 . 118.2 no
Y1 . O62 H620 . 112.5 no
Cu3 . O62 H620 . 104.7 no
H721 . O72 H720 . 97.0 no
H731 . O73 H732 . 107.1 no
H740 . O74 H741 . 111.9 no
H732 . O75 H753 . 155.6 no
O73 . H732 O75 . 94.6 no

loop_
_geom_bond_atom_site_label_1
_geom_bond_atom_site_label_2
_geom_bond_site_symmetry_2
_geom_bond_distance
_geom_bond_publ_flag
Y1 O60 5_555 2.399(7) yes
Y1 O1 . 2.331(7) yes
Y1 O14 . 2.296(7) yes
Y1 O51 . 2.374(8) yes
Y1 O54 . 2.351(8) yes
Y1 O60 . 2.382(7) yes
Y1 O61 . 2.412(7) yes
Y1 O62 . 2.379(7) yes
Y2 O62 5_555 2.400(8) yes
Y2 O61 5_555 2.363(8) yes
Y2 O27 5_555 2.347(7) yes
Y2 O53 5_555 2.337(9) yes
Y2 O27 . 2.347(7) yes
Y2 O53 . 2.337(9) yes
Y2 O61 . 2.363(8) yes
Y2 O62 . 2.400(8) yes
Cu1 Cu1 5_555 3.165(3) yes
Cu1 O1 5_555 2.649(8) yes
Cu1 O60 5_555 1.979(7) yes
Cu1 O1 . 1.938(8) yes
Cu1 N4 . 1.944(9) yes
Cu1 O13 . 1.916(8) yes
Cu1 O50 . 2.671(11) yes
Cu2 O14 . 1.948(8) yes
Cu2 N17 . 1.946(9) yes
Cu2 O26 . 1.925(8) yes
Cu2 O27 . 2.553(9) yes
Cu2 O52 . 2.765(11) yes
Cu2 O61 . 1.971(7) yes
Cu3 O14 . 2.652(8) yes
Cu3 O27 . 1.944(8) yes
Cu3 N30 . 1.921(10) yes
Cu3 O39 . 1.930(9) yes
Cu3 O62 . 1.953(7) yes
O1 C2 . 1.405(13) yes
C2 C3 . 1.526(16) yes
C2 H21 . 0.948 no
C2 H22 . 1.036 no
C3 N4 . 1.471(15) yes
C3 H31 . 1.007 no
C3 H32 . 1.053 no
N4 C5 . 1.292(15) yes
C5 C6 . 1.567(18) yes
C5 C7 . 1.424(18) yes
C6 H61 . 0.976 no
C6 H62 . 1.012 no
C6 H63 . 1.023 no
C7 C8 . 1.389(18) yes
C7 H71 . 0.987 no
C8 C9 . 1.578(13) yes
C8 O13 . 1.269(14) yes
C9 F10 . 1.314(14) yes
C9 F11 . 1.325(13) yes
C9 F12 . 1.283(16) yes
O14 C15 . 1.438(13) yes
C15 C16 . 1.527(17) yes
C15 H151 . 0.960 no
C15 H152 . 1.000 no
C16 N17 . 1.466(16) yes
C16 H161 . 0.979 no
C16 H162 . 1.051 no
N17 C18 . 1.297(15) yes
C18 C19 . 1.510(16) yes
C18 C20 . 1.438(18) yes
C19 H191 . 1.044 no
C19 H192 . 0.948 no
C19 H193 . 1.018 no
C20 C21 . 1.358(17) yes
C20 H201 . 1.011 no
C21 C22 . 1.570(14) yes
C21 O26 . 1.305(14) yes
C22 F23 . 1.319(13) yes
C22 F24 . 1.287(13) yes
C22 F25 . 1.296(12) yes
O27 C28 . 1.425(13) yes
C28 C29 . 1.542(18) yes
C28 H281 . 0.949 no
C28 H282 . 1.019 no
C29 N30 . 1.469(19) yes
C29 H291 . 1.019 no
C29 H292 . 1.021 no
N30 C31 . 1.282(19) yes
C31 C32 . 1.50(2) yes
C31 C33 . 1.48(2) yes
C32 H321 . 1.014 no
C32 H322 . 1.014 no
C32 H323 . 1.018 no
C33 C34 . 1.35(2) yes
C33 H331 . 1.025 no
C34 C35 . 1.571(17) yes
C34 O39 . 1.295(16) yes
C35 F36 . 1.312(11) yes
C35 F37 . 1.298(13) yes
C35 F38 . 1.302(14) yes
O50 H502 . 1.030 no
O50 H503 . 1.018 no
O51 H511 . 0.916 no
O51 H510 . 0.912 no
O52 C52 . 1.425(17) yes
O52 H524 . 0.998 no
C52 H521 . 0.983 no
C52 H522 . 1.008 no
C52 H523 . 0.980 no
O53 H531 . 0.903 no
O53 H530 . 0.887 no
O54 H541 . 0.885 no
O54 H540 . 0.853 no
O60 H600 . 0.933 no
O61 H610 . 0.973 no
O62 H620 . 0.909 no
O72 H721 . 0.974 no
O72 H720 . 1.006 no
O73 H731 . 1.047 no
O73 H732 . 0.989 no
O74 H740 . 0.898 no
O74 H741 . 0.849 no
O75 H732 . 0.934 no
O75 H753 . 1.031 no

loop_
_geom_hbond_atom_site_label_D
_geom_hbond_atom_site_label_H
_geom_hbond_atom_site_label_A
_geom_hbond_site_symmetry_A
_geom_hbond_angle_DHA
_geom_hbond_distance_DH
_geom_hbond_distance_HA
_geom_hbond_distance_DA
_geom_hbond_publ_flag
O54 H541 O50 . 132.9 0.885 1.989 2.671 yes
O53 H531 O26 5_555 136.4 0.903 2.018 2.743 yes
O53 H530 O74 5_655 149.1 0.887 1.903 2.702 yes
O54 H540 O39 . 174.5 0.853 1.900 2.750 yes
O51 H511 O13 5_555 171.6 0.916 1.851 2.761 yes
O52 H524 O51 . 128.9 0.998 1.949 2.691 yes
O50 H503 O72 7_545 125.1 1.018 1.955 2.672 yes
